data_1539938
loop_
_publ_author_name
'Weiss, J.'

_publ_section_title
;
 (S4 N3)(+) - Ein ebenes 7gliedriges Ringsystem
;
_journal_name_full 'Zeitschrift fuer Anorganische und Allgemeine Chemie'
_journal_page_first 314
_journal_page_last 320
_journal_volume 333
_journal_year 1964
_chemical_formula_sum 'N4 O3 S4'
_chemical_name_systematic '(S4 N3) (N O3)'
_space_group_IT_number 14
_symmetry_space_group_name_Hall '-P 2ybc'
_symmetry_space_group_name_H-M 'P 1 21/c 1'
_cell_angle_alpha 90
_cell_angle_beta 108.2
_cell_angle_gamma 90
_cell_formula_units_Z 4
_cell_length_a 5.81
_cell_length_b 10.42
_cell_length_c 12.47
_cell_volume 717.168
_citation_journal_id_ASTM ZAACAB
_cod_data_source_file Weiss_ZAACAB_1964_770.cif
_cod_data_source_block N4O3S4
_cod_original_cell_volume 717.1684
_cod_database_code 1539938

loop_
_symmetry_equiv_pos_as_xyz
x,y,z
-x,y+1/2,-z+1/2
-x,-y,-z
x,-y-1/2,z-1/2

loop_
_atom_site_label
_atom_site_type_symbol
_atom_site_fract_x
_atom_site_fract_y
_atom_site_fract_z
_atom_site_occupancy
_atom_site_U_iso_or_equiv
N4 N+5 0.6676 -0.2059 0.1473 1 0.0
N2 N-3 0.8195 0.4056 0.0556 1 0.0
S4 S+1 0.684 0.1111 0.1969 1 0.0
S3 S+4 0.6415 0.3912 0.1302 1 0.0
O1 O-2 0.499 -0.1606 0.0687 1 0.0
O2 O-2 0.8215 -0.1368 0.2194 1 0.0
O3 O-2 0.6832 -0.3198 0.1527 1 0.0
S2 S+4 0.9836 0.3135 0.0155 1 0.0
N3 N-3 0.6162 0.2568 0.1829 1 0.0
S1 S+1 0.9349 0.0593 0.1191 1 0.0
N1 N-3 0.008 0.1753 0.0626 1 0.0
